data_4086202
loop_
_publ_author_name
'Song, Li-Cheng'
'Gu, Zhen-Chao'
'Zhang, Wei-Wei'
'Li, Qian-Li'
'Wang, Yong-Xiang'
'Wang, Hong-Fa'

_publ_section_title
;
 Synthesis, Structure, and Electrocatalysis of Butterfly [Fe2SP] Cluster
 Complexes Relevant to [FeFe]-Hydrogenases
;
_journal_issue 16
_journal_name_full Organometallics
_journal_page_first 4147
_journal_paper_doi 10.1021/acs.organomet.5b00560
_journal_volume 34
_journal_year 2015
_chemical_formula_sum 'C31 H24 Fe2 O6 P2 S'
_chemical_formula_weight 698.20
_chemical_name_systematic
; 
 ? 
;
_space_group_IT_number 2
_symmetry_cell_setting triclinic
_symmetry_space_group_name_Hall '-P 1'
_symmetry_space_group_name_H-M 'P -1'
_atom_sites_solution_hydrogens geom
_atom_sites_solution_primary direct
_atom_sites_solution_secondary difmap
_audit_creation_method SHELXL-97
_cell_angle_alpha 95.744(6)
_cell_angle_beta 117.121(8)
_cell_angle_gamma 92.400(6)
_cell_formula_units_Z 2
_cell_length_a 11.560(5)
_cell_length_b 11.635(5)
_cell_length_c 12.546(6)
_cell_measurement_reflns_used 5253
_cell_measurement_temperature 113(2)
_cell_measurement_theta_max 28.0
_cell_measurement_theta_min 1.8
_cell_volume 1487.0(12)
_computing_cell_refinement CrystalClear
_computing_data_collection CrystalClear
_computing_data_reduction CrystalClear
_computing_molecular_graphics 'Bruker SHELXTL'
_computing_publication_material 'CrystalStructure 3.8'
_computing_structure_refinement 'SHELXL-97 (Sheldrick, 1997)'
_computing_structure_solution 'SHELXS-97 (Sheldrick, 1990)'
_diffrn_ambient_temperature 113(2)
_diffrn_detector_area_resol_mean 14.22
_diffrn_measured_fraction_theta_full 0.982
_diffrn_measured_fraction_theta_max 0.982
_diffrn_measurement_device_type 'Rigaku Saturn724 CCD'
_diffrn_measurement_method '\w and \f scans'
_diffrn_radiation_monochromator multilayer
_diffrn_radiation_source 'rotating anode'
_diffrn_radiation_type MoK\a
_diffrn_radiation_wavelength 0.71073
_diffrn_reflns_av_R_equivalents 0.1036
_diffrn_reflns_av_sigmaI/netI 0.0981
_diffrn_reflns_limit_h_max 15
_diffrn_reflns_limit_h_min -15
_diffrn_reflns_limit_k_max 15
_diffrn_reflns_limit_k_min -15
_diffrn_reflns_limit_l_max 16
_diffrn_reflns_limit_l_min -16
_diffrn_reflns_number 19252
_diffrn_reflns_theta_full 28.03
_diffrn_reflns_theta_max 28.03
_diffrn_reflns_theta_min 1.77
_diffrn_standards_decay_% 0
_diffrn_standards_interval_count 0
_diffrn_standards_interval_time 0
_diffrn_standards_number 0
_exptl_absorpt_coefficient_mu 1.197
_exptl_absorpt_correction_T_max 0.8697
_exptl_absorpt_correction_T_min 0.7958
_exptl_absorpt_correction_type multi-scan
_exptl_absorpt_process_details CrystalClear
_exptl_crystal_colour Colorless
_exptl_crystal_density_diffrn 1.559
_exptl_crystal_density_method 'not measured'
_exptl_crystal_description Prism
_exptl_crystal_F_000 712
_exptl_crystal_size_max 0.20
_exptl_crystal_size_mid 0.18
_exptl_crystal_size_min 0.12
_refine_diff_density_max 0.686
_refine_diff_density_min -0.590
_refine_diff_density_rms 0.086
_refine_ls_extinction_method none
_refine_ls_goodness_of_fit_ref 0.959
_refine_ls_hydrogen_treatment constr
_refine_ls_matrix_type full
_refine_ls_number_parameters 379
_refine_ls_number_reflns 7086
_refine_ls_number_restraints 0
_refine_ls_restrained_S_all 0.959
_refine_ls_R_factor_all 0.0491
_refine_ls_R_factor_gt 0.0361
_refine_ls_shift/su_max 0.005
_refine_ls_shift/su_mean 0.000
_refine_ls_structure_factor_coef Fsqd
_refine_ls_weighting_details 'calc w=1/[\s^2^(Fo^2^)+(0.0000P)^2^+0.0000P] where P=(Fo^2^+2Fc^2^)/3'
_refine_ls_weighting_scheme calc
_refine_ls_wR_factor_gt 0.0746
_refine_ls_wR_factor_ref 0.0785
_reflns_number_gt 4926
_reflns_number_total 7086
_reflns_threshold_expression >2sigma(I)
_cod_data_source_file om5b00560_si_002.cif
_cod_data_source_block 4
_cod_depositor_comments
;
The following automatic conversions were performed:

'_symmetry_cell_setting' value 'Triclinic' changed to 'triclinic'
according to
/usr/data/users/saulius/crontab/automatic-downloads/rss-feeds/ACS/lib/dictionaries/cif_core.dic
dictionary named 'cif_core.dic' version 2.4.2 from 2011-04-26.

Automatic conversion script
Id: cif_fix_values 3271 2015-04-21 07:52:19Z andrius 

 Adding full bibliography for 4086199--4086206.cif.
;
_cod_original_cell_volume 1487.1(11)
_cod_original_sg_symbol_H-M P-1
_cod_database_code 4086202

loop_
_symmetry_equiv_pos_as_xyz
'x, y, z'
'-x, -y, -z'

loop_
_atom_site_label
_atom_site_type_symbol
_atom_site_fract_x
_atom_site_fract_y
_atom_site_fract_z
_atom_site_U_iso_or_equiv
_atom_site_adp_type
_atom_site_occupancy
_atom_site_symmetry_multiplicity
_atom_site_calc_flag
_atom_site_refinement_flags
Fe1 Fe 0.26382(3) 0.88066(3) 0.16980(3) 0.01475(9) Uani 1 1 d .
Fe2 Fe 0.49300(3) 0.81165(3) 0.28575(3) 0.01322(8) Uani 1 1 d .
P1 P 0.31553(5) 0.70156(5) 0.16329(5) 0.01334(13) Uani 1 1 d .
P2 P 0.66928(5) 0.72767(5) 0.30310(5) 0.01324(13) Uani 1 1 d .
S1 S 0.42611(5) 0.89938(5) 0.11523(5) 0.01589(13) Uani 1 1 d .
O1 O 0.01858(15) 0.87821(15) -0.05303(15) 0.0269(4) Uani 1 1 d .
O2 O 0.15226(18) 0.82482(16) 0.32739(16) 0.0317(5) Uani 1 1 d .
O3 O 0.32302(17) 1.12951(15) 0.27027(15) 0.0295(4) Uani 1 1 d .
O4 O 0.48457(16) 0.72459(16) 0.49196(15) 0.0286(4) Uani 1 1 d .
O5 O 0.62130(17) 1.03997(15) 0.42424(16) 0.0341(5) Uani 1 1 d .
O6 O 0.29138(14) 0.63641(13) 0.03105(14) 0.0178(4) Uani 1 1 d .
C1 C 0.1150(2) 0.8794(2) 0.0338(2) 0.0188(5) Uani 1 1 d .
C2 C 0.1960(2) 0.8474(2) 0.2658(2) 0.0182(5) Uani 1 1 d .
C3 C 0.3000(2) 1.0331(2) 0.2301(2) 0.0204(5) Uani 1 1 d .
C4 C 0.4888(2) 0.7592(2) 0.4109(2) 0.0181(5) Uani 1 1 d .
C5 C 0.5735(2) 0.9503(2) 0.3706(2) 0.0199(5) Uani 1 1 d .
C6 C 0.3927(2) 0.7985(2) -0.01901(19) 0.0211(5) Uani 1 1 d .
H6A H 0.3761 0.8440 -0.0863 0.025 Uiso 1 1 calc R
H6B H 0.4724 0.7592 -0.0028 0.025 Uiso 1 1 calc R
C7 C 0.2804(2) 0.7071(2) -0.0602(2) 0.0241(6) Uani 1 1 d .
H7A H 0.1986 0.7453 -0.0862 0.029 Uiso 1 1 calc R
H7B H 0.2739 0.6564 -0.1313 0.029 Uiso 1 1 calc R
C8 C 0.2358(2) 0.5872(2) 0.2020(2) 0.0161(5) Uani 1 1 d .
C9 C 0.1003(2) 0.5712(2) 0.1465(2) 0.0250(6) Uani 1 1 d .
H9 H 0.0511 0.6215 0.0909 0.030 Uiso 1 1 calc R
C10 C 0.0358(2) 0.4823(2) 0.1714(2) 0.0294(6) Uani 1 1 d .
H10 H -0.0569 0.4736 0.1349 0.035 Uiso 1 1 calc R
C11 C 0.1073(2) 0.4067(2) 0.2497(2) 0.0293(6) Uani 1 1 d .
H11 H 0.0633 0.3445 0.2648 0.035 Uiso 1 1 calc R
C12 C 0.2417(2) 0.4212(2) 0.3058(2) 0.0254(6) Uani 1 1 d .
H12 H 0.2903 0.3698 0.3604 0.030 Uiso 1 1 calc R
C13 C 0.3065(2) 0.5118(2) 0.2823(2) 0.0196(5) Uani 1 1 d .
H13 H 0.3993 0.5219 0.3214 0.024 Uiso 1 1 calc R
C14 C 0.7120(2) 0.73779(19) 0.18070(19) 0.0133(5) Uani 1 1 d .
C15 C 0.7300(2) 0.8483(2) 0.1529(2) 0.0201(5) Uani 1 1 d .
H15 H 0.7174 0.9144 0.1960 0.024 Uiso 1 1 calc R
C16 C 0.7658(2) 0.8628(2) 0.0635(2) 0.0241(6) Uani 1 1 d .
H16 H 0.7797 0.9385 0.0467 0.029 Uiso 1 1 calc R
C17 C 0.7814(2) 0.7663(2) -0.0018(2) 0.0227(6) Uani 1 1 d .
H17 H 0.8054 0.7759 -0.0636 0.027 Uiso 1 1 calc R
C18 C 0.7619(2) 0.6571(2) 0.0232(2) 0.0225(6) Uani 1 1 d .
H18 H 0.7715 0.5912 -0.0222 0.027 Uiso 1 1 calc R
C19 C 0.7282(2) 0.6420(2) 0.1147(2) 0.0177(5) Uani 1 1 d .
H19 H 0.7163 0.5661 0.1321 0.021 Uiso 1 1 calc R
C20 C 0.8217(2) 0.79149(19) 0.4351(2) 0.0146(5) Uani 1 1 d .
C21 C 0.9396(2) 0.8016(2) 0.4315(2) 0.0202(5) Uani 1 1 d .
H21 H 0.9429 0.7762 0.3586 0.024 Uiso 1 1 calc R
C22 C 1.0537(2) 0.8487(2) 0.5340(2) 0.0240(6) Uani 1 1 d .
H22 H 1.1339 0.8565 0.5304 0.029 Uiso 1 1 calc R
C23 C 1.0501(2) 0.8842(2) 0.6410(2) 0.0242(6) Uani 1 1 d .
H23 H 1.1282 0.9147 0.7112 0.029 Uiso 1 1 calc R
C24 C 0.9331(2) 0.8752(2) 0.6460(2) 0.0221(6) Uani 1 1 d .
H24 H 0.9304 0.9002 0.7192 0.027 Uiso 1 1 calc R
C25 C 0.8196(2) 0.8297(2) 0.5435(2) 0.0182(5) Uani 1 1 d .
H25 H 0.7392 0.8242 0.5470 0.022 Uiso 1 1 calc R
C26 C 0.6708(2) 0.57303(19) 0.3192(2) 0.0157(5) Uani 1 1 d .
C27 C 0.5674(2) 0.4943(2) 0.2335(2) 0.0197(5) Uani 1 1 d .
H27 H 0.4994 0.5213 0.1659 0.024 Uiso 1 1 calc R
C28 C 0.5631(2) 0.3774(2) 0.2462(2) 0.0227(6) Uani 1 1 d .
H28 H 0.4925 0.3252 0.1869 0.027 Uiso 1 1 calc R
C29 C 0.6591(3) 0.3367(2) 0.3428(2) 0.0291(6) Uani 1 1 d .
H29 H 0.6546 0.2568 0.3517 0.035 Uiso 1 1 calc R
C30 C 0.7633(3) 0.4128(2) 0.4281(2) 0.0385(7) Uani 1 1 d .
H30 H 0.8312 0.3846 0.4949 0.046 Uiso 1 1 calc R
C31 C 0.7688(2) 0.5298(2) 0.4162(2) 0.0276(6) Uani 1 1 d .
H31 H 0.8405 0.5811 0.4751 0.033 Uiso 1 1 calc R

loop_
_atom_site_aniso_label
_atom_site_aniso_U_11
_atom_site_aniso_U_22
_atom_site_aniso_U_33
_atom_site_aniso_U_23
_atom_site_aniso_U_13
_atom_site_aniso_U_12
Fe1 0.01269(17) 0.0141(2) 0.01770(18) 0.00459(13) 0.00660(14) 0.00344(13)
Fe2 0.01136(16) 0.01312(19) 0.01443(18) 0.00236(13) 0.00519(14) 0.00166(13)
P1 0.0124(3) 0.0132(3) 0.0144(3) 0.0035(2) 0.0058(2) 0.0017(2)
P2 0.0118(3) 0.0130(3) 0.0151(3) 0.0029(2) 0.0062(2) 0.0014(2)
S1 0.0154(3) 0.0151(3) 0.0176(3) 0.0043(2) 0.0076(2) 0.0012(2)
O1 0.0186(9) 0.0343(12) 0.0228(10) 0.0078(8) 0.0044(8) 0.0041(8)
O2 0.0356(11) 0.0332(12) 0.0355(12) 0.0042(9) 0.0245(10) 0.0019(9)
O3 0.0359(11) 0.0206(11) 0.0293(11) 0.0003(8) 0.0132(9) 0.0045(8)
O4 0.0267(10) 0.0393(12) 0.0193(10) 0.0057(8) 0.0106(8) -0.0045(8)
O5 0.0296(11) 0.0182(11) 0.0377(12) -0.0043(9) 0.0030(9) 0.0012(8)
O6 0.0225(9) 0.0145(9) 0.0159(9) 0.0036(7) 0.0082(7) 0.0012(7)
C1 0.0198(13) 0.0171(14) 0.0245(14) 0.0053(10) 0.0140(12) 0.0033(10)
C2 0.0168(12) 0.0159(14) 0.0206(13) 0.0003(10) 0.0076(11) 0.0058(10)
C3 0.0144(12) 0.0263(16) 0.0190(13) 0.0067(11) 0.0055(10) 0.0052(10)
C4 0.0121(12) 0.0187(14) 0.0209(13) -0.0033(10) 0.0067(10) -0.0013(9)
C5 0.0154(12) 0.0195(15) 0.0230(14) 0.0066(10) 0.0063(11) 0.0073(10)
C6 0.0216(13) 0.0254(15) 0.0161(13) 0.0045(10) 0.0084(11) 0.0013(10)
C7 0.0264(14) 0.0267(16) 0.0209(14) 0.0058(11) 0.0120(12) 0.0015(11)
C8 0.0163(12) 0.0163(13) 0.0158(12) 0.0050(9) 0.0070(10) 0.0018(9)
C9 0.0173(13) 0.0284(16) 0.0232(14) 0.0120(11) 0.0027(11) -0.0011(11)
C10 0.0182(13) 0.0298(17) 0.0311(16) 0.0121(12) 0.0028(12) -0.0063(11)
C11 0.0308(15) 0.0242(16) 0.0319(16) 0.0110(12) 0.0129(13) -0.0073(12)
C12 0.0278(14) 0.0206(15) 0.0288(15) 0.0131(11) 0.0118(12) 0.0046(11)
C13 0.0175(12) 0.0215(15) 0.0206(13) 0.0077(10) 0.0084(10) 0.0046(10)
C14 0.0091(10) 0.0160(13) 0.0146(12) 0.0029(9) 0.0051(9) 0.0014(9)
C15 0.0182(12) 0.0161(14) 0.0281(14) 0.0024(10) 0.0127(11) 0.0025(10)
C16 0.0226(13) 0.0225(15) 0.0314(15) 0.0145(11) 0.0139(12) 0.0038(11)
C17 0.0176(13) 0.0331(17) 0.0198(13) 0.0100(11) 0.0093(11) 0.0030(11)
C18 0.0213(13) 0.0251(16) 0.0219(14) 0.0016(11) 0.0109(11) 0.0027(11)
C19 0.0183(12) 0.0144(14) 0.0215(13) 0.0042(10) 0.0097(11) 0.0019(10)
C20 0.0140(11) 0.0122(13) 0.0150(12) 0.0019(9) 0.0044(10) 0.0008(9)
C21 0.0153(12) 0.0265(15) 0.0181(13) 0.0030(10) 0.0071(10) 0.0026(10)
C22 0.0127(12) 0.0296(16) 0.0270(15) 0.0042(11) 0.0069(11) 0.0004(10)
C23 0.0163(13) 0.0251(16) 0.0205(14) 0.0029(11) -0.0002(11) -0.0024(10)
C24 0.0224(13) 0.0245(15) 0.0167(13) 0.0025(10) 0.0069(11) 0.0016(11)
C25 0.0144(12) 0.0194(14) 0.0201(13) 0.0057(10) 0.0066(10) 0.0031(10)
C26 0.0215(12) 0.0127(13) 0.0191(13) 0.0041(9) 0.0144(11) 0.0039(10)
C27 0.0162(12) 0.0171(14) 0.0290(15) 0.0023(10) 0.0133(11) 0.0026(10)
C28 0.0240(13) 0.0162(14) 0.0356(16) 0.0003(11) 0.0211(12) -0.0005(10)
C29 0.0474(17) 0.0125(14) 0.0385(17) 0.0088(12) 0.0281(15) 0.0064(12)
C30 0.057(2) 0.0193(17) 0.0295(16) 0.0123(12) 0.0091(15) 0.0119(14)
C31 0.0314(15) 0.0195(15) 0.0229(14) 0.0042(11) 0.0045(12) 0.0014(11)

loop_
_atom_type_symbol
_atom_type_description
_atom_type_scat_dispersion_real
_atom_type_scat_dispersion_imag
_atom_type_scat_source
C C 0.0033 0.0016 'International Tables Vol C Tables 4.2.6.8 and 6.1.1.4'
H H 0.0000 0.0000 'International Tables Vol C Tables 4.2.6.8 and 6.1.1.4'
O O 0.0106 0.0060 'International Tables Vol C Tables 4.2.6.8 and 6.1.1.4'
S S 0.1246 0.1234 'International Tables Vol C Tables 4.2.6.8 and 6.1.1.4'
P P 0.1023 0.0942 'International Tables Vol C Tables 4.2.6.8 and 6.1.1.4'
Fe Fe 0.3463 0.8444 'International Tables Vol C Tables 4.2.6.8 and 6.1.1.4'

loop_
_geom_angle_atom_site_label_1
_geom_angle_atom_site_label_2
_geom_angle_atom_site_label_3
_geom_angle
C2 Fe1 C1 98.36(11)
C2 Fe1 C3 93.26(10)
C1 Fe1 C3 102.23(10)
C2 Fe1 P1 88.94(8)
C1 Fe1 P1 104.23(8)
C3 Fe1 P1 152.82(8)
C2 Fe1 S1 155.13(8)
C1 Fe1 S1 105.47(8)
C3 Fe1 S1 88.63(7)
P1 Fe1 S1 78.52(3)
C2 Fe1 Fe2 99.77(8)
C1 Fe1 Fe2 150.55(7)
C3 Fe1 Fe2 99.69(7)
P1 Fe1 Fe2 53.334(19)
S1 Fe1 Fe2 55.55(3)
C4 Fe2 C5 92.91(11)
C4 Fe2 P1 90.67(8)
C5 Fe2 P1 150.27(7)
C4 Fe2 P2 95.83(8)
C5 Fe2 P2 98.04(8)
P1 Fe2 P2 110.94(4)
C4 Fe2 S1 158.81(8)
C5 Fe2 S1 87.49(8)
P1 Fe2 S1 78.93(3)
P2 Fe2 S1 105.10(3)
C4 Fe2 Fe1 103.51(8)
C5 Fe2 Fe1 96.43(8)
P1 Fe2 Fe1 54.14(3)
P2 Fe2 Fe1 155.15(3)
S1 Fe2 Fe1 55.47(2)
O6 P1 C8 97.78(10)
O6 P1 Fe2 122.74(6)
C8 P1 Fe2 126.60(8)
O6 P1 Fe1 116.82(7)
C8 P1 Fe1 121.13(8)
Fe2 P1 Fe1 72.53(3)
C14 P2 C26 103.62(10)
C14 P2 C20 101.25(10)
C26 P2 C20 102.54(10)
C14 P2 Fe2 116.12(8)
C26 P2 Fe2 117.18(7)
C20 P2 Fe2 114.00(8)
C6 S1 Fe1 111.77(8)
C6 S1 Fe2 113.04(9)
Fe1 S1 Fe2 68.97(3)
C7 O6 P1 118.34(15)
O1 C1 Fe1 179.2(2)
O2 C2 Fe1 179.4(2)
O3 C3 Fe1 178.8(2)
O4 C4 Fe2 179.2(2)
O5 C5 Fe2 177.9(2)
C7 C6 S1 116.23(16)
C7 C6 H6A 108.2
S1 C6 H6A 108.2
C7 C6 H6B 108.2
S1 C6 H6B 108.2
H6A C6 H6B 107.4
O6 C7 C6 113.7(2)
O6 C7 H7A 108.8
C6 C7 H7A 108.8
O6 C7 H7B 108.8
C6 C7 H7B 108.8
H7A C7 H7B 107.7
C9 C8 C13 118.8(2)
C9 C8 P1 119.19(18)
C13 C8 P1 121.91(18)
C8 C9 C10 120.8(2)
C8 C9 H9 119.6
C10 C9 H9 119.6
C11 C10 C9 119.7(2)
C11 C10 H10 120.2
C9 C10 H10 120.2
C12 C11 C10 120.4(2)
C12 C11 H11 119.8
C10 C11 H11 119.8
C11 C12 C13 119.9(2)
C11 C12 H12 120.0
C13 C12 H12 120.0
C8 C13 C12 120.3(2)
C8 C13 H13 119.8
C12 C13 H13 119.8
C19 C14 C15 118.6(2)
C19 C14 P2 123.71(18)
C15 C14 P2 117.73(16)
C16 C15 C14 120.9(2)
C16 C15 H15 119.6
C14 C15 H15 119.6
C15 C16 C17 119.9(2)
C15 C16 H16 120.1
C17 C16 H16 120.1
C18 C17 C16 119.8(2)
C18 C17 H17 120.1
C16 C17 H17 120.1
C17 C18 C19 120.6(2)
C17 C18 H18 119.7
C19 C18 H18 119.7
C14 C19 C18 120.3(2)
C14 C19 H19 119.9
C18 C19 H19 119.9
C21 C20 C25 118.6(2)
C21 C20 P2 122.12(17)
C25 C20 P2 119.29(16)
C20 C21 C22 120.5(2)
C20 C21 H21 119.7
C22 C21 H21 119.7
C23 C22 C21 120.0(2)
C23 C22 H22 120.0
C21 C22 H22 120.0
C24 C23 C22 120.1(2)
C24 C23 H23 119.9
C22 C23 H23 119.9
C23 C24 C25 119.7(2)
C23 C24 H24 120.2
C25 C24 H24 120.2
C24 C25 C20 121.0(2)
C24 C25 H25 119.5
C20 C25 H25 119.5
C31 C26 C27 117.8(2)
C31 C26 P2 122.66(18)
C27 C26 P2 119.54(19)
C28 C27 C26 120.8(2)
C28 C27 H27 119.6
C26 C27 H27 119.6
C29 C28 C27 120.6(2)
C29 C28 H28 119.7
C27 C28 H28 119.7
C28 C29 C30 119.6(3)
C28 C29 H29 120.2
C30 C29 H29 120.2
C31 C30 C29 120.2(3)
C31 C30 H30 119.9
C29 C30 H30 119.9
C30 C31 C26 121.0(2)
C30 C31 H31 119.5
C26 C31 H31 119.5

loop_
_geom_bond_atom_site_label_1
_geom_bond_atom_site_label_2
_geom_bond_distance
Fe1 C2 1.773(2)
Fe1 C1 1.786(2)
Fe1 C3 1.809(3)
Fe1 P1 2.1956(10)
Fe1 S1 2.2808(10)
Fe1 Fe2 2.5841(10)
Fe2 C4 1.760(3)
Fe2 C5 1.797(2)
Fe2 P1 2.1731(9)
Fe2 P2 2.2270(10)
Fe2 S1 2.2830(11)
P1 O6 1.6473(17)
P1 C8 1.814(2)
P2 C14 1.827(2)
P2 C26 1.830(2)
P2 C20 1.839(2)
S1 C6 1.827(2)
O1 C1 1.148(3)
O2 C2 1.144(3)
O3 C3 1.150(3)
O4 C4 1.152(3)
O5 C5 1.149(3)
O6 C7 1.438(3)
C6 C7 1.498(3)
C6 H6A 0.9900
C6 H6B 0.9900
C7 H7A 0.9900
C7 H7B 0.9900
C8 C9 1.389(3)
C8 C13 1.392(3)
C9 C10 1.391(3)
C9 H9 0.9500
C10 C11 1.384(4)
C10 H10 0.9500
C11 C12 1.376(3)
C11 H11 0.9500
C12 C13 1.399(3)
C12 H12 0.9500
C13 H13 0.9500
C14 C19 1.391(3)
C14 C15 1.397(3)
C15 C16 1.384(3)
C15 H15 0.9500
C16 C17 1.389(3)
C16 H16 0.9500
C17 C18 1.373(3)
C17 H17 0.9500
C18 C19 1.394(3)
C18 H18 0.9500
C19 H19 0.9500
C20 C21 1.385(3)
C20 C25 1.400(3)
C21 C22 1.395(3)
C21 H21 0.9500
C22 C23 1.384(3)
C22 H22 0.9500
C23 C24 1.382(3)
C23 H23 0.9500
C24 C25 1.386(3)
C24 H24 0.9500
C25 H25 0.9500
C26 C31 1.389(3)
C26 C27 1.401(3)
C27 C28 1.386(3)
C27 H27 0.9500
C28 C29 1.363(4)
C28 H28 0.9500
C29 C30 1.388(4)
C29 H29 0.9500
C30 C31 1.385(4)
C30 H30 0.9500
C31 H31 0.9500

loop_
_geom_torsion_atom_site_label_1
_geom_torsion_atom_site_label_2
_geom_torsion_atom_site_label_3
_geom_torsion_atom_site_label_4
_geom_torsion
C2 Fe1 Fe2 C4 0.41(11)
C1 Fe1 Fe2 C4 -126.83(17)
C3 Fe1 Fe2 C4 95.45(11)
P1 Fe1 Fe2 C4 -80.87(8)
S1 Fe1 Fe2 C4 177.03(8)
C2 Fe1 Fe2 C5 -94.16(11)
C1 Fe1 Fe2 C5 138.61(17)
C3 Fe1 Fe2 C5 0.89(11)
P1 Fe1 Fe2 C5 -175.43(8)
S1 Fe1 Fe2 C5 82.47(8)
C2 Fe1 Fe2 P1 81.27(8)
C1 Fe1 Fe2 P1 -45.96(15)
C3 Fe1 Fe2 P1 176.32(8)
S1 Fe1 Fe2 P1 -102.11(4)
C2 Fe1 Fe2 P2 140.52(9)
C1 Fe1 Fe2 P2 13.28(17)
C3 Fe1 Fe2 P2 -124.44(9)
P1 Fe1 Fe2 P2 59.24(5)
S1 Fe1 Fe2 P2 -42.86(6)
C2 Fe1 Fe2 S1 -176.62(8)
C1 Fe1 Fe2 S1 56.14(15)
C3 Fe1 Fe2 S1 -81.58(8)
P1 Fe1 Fe2 S1 102.11(4)
C4 Fe2 P1 O6 -142.65(11)
C5 Fe2 P1 O6 120.29(17)
P2 Fe2 P1 O6 -46.15(8)
S1 Fe2 P1 O6 55.94(8)
Fe1 Fe2 P1 O6 111.10(8)
C4 Fe2 P1 C8 -9.95(12)
C5 Fe2 P1 C8 -107.00(19)
P2 Fe2 P1 C8 86.55(10)
S1 Fe2 P1 C8 -171.36(10)
Fe1 Fe2 P1 C8 -116.19(10)
C4 Fe2 P1 Fe1 106.25(8)
C5 Fe2 P1 Fe1 9.19(16)
P2 Fe2 P1 Fe1 -157.25(3)
S1 Fe2 P1 Fe1 -55.17(2)
C2 Fe1 P1 O6 138.53(10)
C1 Fe1 P1 O6 40.18(10)
C3 Fe1 P1 O6 -126.41(18)
S1 Fe1 P1 O6 -63.08(7)
Fe2 Fe1 P1 O6 -118.44(7)
C2 Fe1 P1 C8 19.66(11)
C1 Fe1 P1 C8 -78.69(12)
C3 Fe1 P1 C8 114.73(19)
S1 Fe1 P1 C8 178.06(9)
Fe2 Fe1 P1 C8 122.70(10)
C2 Fe1 P1 Fe2 -103.03(8)
C1 Fe1 P1 Fe2 158.61(7)
C3 Fe1 P1 Fe2 -7.97(17)
S1 Fe1 P1 Fe2 55.36(4)
C4 Fe2 P2 C14 172.78(10)
C5 Fe2 P2 C14 -93.44(11)
P1 Fe2 P2 C14 79.82(8)
S1 Fe2 P2 C14 -3.89(8)
Fe1 Fe2 P2 C14 31.60(10)
C4 Fe2 P2 C26 49.65(11)
C5 Fe2 P2 C26 143.43(11)
P1 Fe2 P2 C26 -43.31(9)
S1 Fe2 P2 C26 -127.02(8)
Fe1 Fe2 P2 C26 -91.54(10)
C4 Fe2 P2 C20 -70.08(11)
C5 Fe2 P2 C20 23.70(12)
P1 Fe2 P2 C20 -163.04(8)
S1 Fe2 P2 C20 113.25(9)
Fe1 Fe2 P2 C20 148.74(9)
C2 Fe1 S1 C6 115.3(2)
C1 Fe1 S1 C6 -47.60(12)
C3 Fe1 S1 C6 -149.92(12)
P1 Fe1 S1 C6 54.17(9)
Fe2 Fe1 S1 C6 107.33(9)
C2 Fe1 S1 Fe2 7.94(18)
C1 Fe1 S1 Fe2 -154.94(8)
C3 Fe1 S1 Fe2 102.74(8)
P1 Fe1 S1 Fe2 -53.16(2)
C4 Fe2 S1 C6 -113.6(2)
C5 Fe2 S1 C6 154.86(11)
P1 Fe2 S1 C6 -51.72(8)
P2 Fe2 S1 C6 57.21(8)
Fe1 Fe2 S1 C6 -105.56(8)
C4 Fe2 S1 Fe1 -8.0(2)
C5 Fe2 S1 Fe1 -99.57(7)
P1 Fe2 S1 Fe1 53.85(3)
P2 Fe2 S1 Fe1 162.78(2)
C8 P1 O6 C7 150.87(16)
Fe2 P1 O6 C7 -65.67(16)
Fe1 P1 O6 C7 20.03(16)
C2 Fe1 C1 O1 -6(17)
C3 Fe1 C1 O1 -101(17)
P1 Fe1 C1 O1 85(17)
S1 Fe1 C1 O1 167(100)
Fe2 Fe1 C1 O1 122(17)
C1 Fe1 C2 O2 85(21)
C3 Fe1 C2 O2 -172(100)
P1 Fe1 C2 O2 -19(21)
S1 Fe1 C2 O2 -78(21)
Fe2 Fe1 C2 O2 -71(21)
C2 Fe1 C3 O3 25(10)
C1 Fe1 C3 O3 124(10)
P1 Fe1 C3 O3 -69(10)
S1 Fe1 C3 O3 -131(10)
Fe2 Fe1 C3 O3 -76(10)
C5 Fe2 C4 O4 128(17)
P1 Fe2 C4 O4 -22(17)
P2 Fe2 C4 O4 -133(17)
S1 Fe2 C4 O4 38(17)
Fe1 Fe2 C4 O4 31(17)
C4 Fe2 C5 O5 -84(6)
P1 Fe2 C5 O5 12(6)
P2 Fe2 C5 O5 180(100)
S1 Fe2 C5 O5 75(6)
Fe1 Fe2 C5 O5 20(6)
Fe1 S1 C6 C7 -10.0(2)
Fe2 S1 C6 C7 65.5(2)
P1 O6 C7 C6 53.7(2)
S1 C6 C7 O6 -56.6(3)
O6 P1 C8 C9 -76.1(2)
Fe2 P1 C8 C9 142.51(16)
Fe1 P1 C8 C9 51.8(2)
O6 P1 C8 C13 101.3(2)
Fe2 P1 C8 C13 -40.1(2)
Fe1 P1 C8 C13 -130.79(18)
C13 C8 C9 C10 0.8(4)
P1 C8 C9 C10 178.2(2)
C8 C9 C10 C11 -1.9(4)
C9 C10 C11 C12 2.0(4)
C10 C11 C12 C13 -0.9(4)
C9 C8 C13 C12 0.4(4)
P1 C8 C13 C12 -177.02(18)
C11 C12 C13 C8 -0.3(4)
C26 P2 C14 C19 4.9(2)
C20 P2 C14 C19 110.90(19)
Fe2 P2 C14 C19 -125.08(17)
C26 P2 C14 C15 -174.68(17)
C20 P2 C14 C15 -68.66(19)
Fe2 P2 C14 C15 55.36(19)
C19 C14 C15 C16 -1.3(3)
P2 C14 C15 C16 178.27(18)
C14 C15 C16 C17 1.5(4)
C15 C16 C17 C18 -0.4(4)
C16 C17 C18 C19 -0.8(4)
C15 C14 C19 C18 0.1(3)
P2 C14 C19 C18 -179.45(18)
C17 C18 C19 C14 1.0(4)
C14 P2 C20 C21 -18.6(2)
C26 P2 C20 C21 88.3(2)
Fe2 P2 C20 C21 -144.06(17)
C14 P2 C20 C25 162.41(19)
C26 P2 C20 C25 -90.7(2)
Fe2 P2 C20 C25 37.0(2)
C25 C20 C21 C22 0.0(4)
P2 C20 C21 C22 -178.9(2)
C20 C21 C22 C23 1.1(4)
C21 C22 C23 C24 -1.4(4)
C22 C23 C24 C25 0.6(4)
C23 C24 C25 C20 0.5(4)
C21 C20 C25 C24 -0.8(4)
P2 C20 C25 C24 178.17(19)
C14 P2 C26 C31 107.2(2)
C20 P2 C26 C31 2.2(2)
Fe2 P2 C26 C31 -123.48(19)
C14 P2 C26 C27 -75.23(19)
C20 P2 C26 C27 179.73(17)
Fe2 P2 C26 C27 54.09(19)
C31 C26 C27 C28 0.5(3)
P2 C26 C27 C28 -177.17(16)
C26 C27 C28 C29 0.4(3)
C27 C28 C29 C30 -1.2(4)
C28 C29 C30 C31 1.0(4)
C29 C30 C31 C26 -0.1(4)
C27 C26 C31 C30 -0.7(4)
P2 C26 C31 C30 176.95(19)
